data_8101681
loop_
_publ_author_name
'M.-C. Liu'
'J.-C. Ding'
'W. Feng'
'H.-Y. Wu'

_publ_section_title
;
Crystal structure of phenylbenzylsulfone, (C~6~H~5~)(C~7~H~7~)SO~2~
;
_journal_issue 1
_journal_name_full 'Zeitschrift f\"ur Kristallographie - New Crystal Structures'
_journal_page_first 23
_journal_page_last 24
_journal_volume 220
_journal_year 2005
_chemical_formula_moiety (C6H5)SO2(C7H7)
_chemical_formula_sum 'C13 H12 O2 S'
_chemical_formula_weight 232.29
_chemical_name_systematic
; 
 Phenylbenzylsulfone 
;
_space_group_IT_number 33
_symmetry_cell_setting orthorhombic
_symmetry_space_group_name_Hall 'P 2c -2n'
_symmetry_space_group_name_H-M 'P n a 21'
_atom_sites_solution_hydrogens geom
_atom_sites_solution_primary direct
_atom_sites_solution_secondary difmap
_audit_creation_method SHELXL-97
_cell_angle_alpha 90.00
_cell_angle_beta 90.00
_cell_angle_gamma 90.00
_cell_formula_units_Z 4
_cell_length_a 16.5888(6)
_cell_length_b 12.2537(5)
_cell_length_c 5.6054(2)
_cell_measurement_reflns_used 3233
_cell_measurement_temperature 298(2)
_cell_measurement_theta_max 25.18
_cell_measurement_theta_min 2.45
_cell_volume 1139.43(7)
_computing_cell_refinement 'SAINT (Siemens, 1997)'
_computing_data_collection 'SMART (Siemens, 1997)'
_computing_data_reduction 'SAINT (Siemens, 1997)'
_computing_molecular_graphics 'ORTEP-II (Johnson, 1976)'
_computing_publication_material 'SHELXL-97 (Sheldrick, 1997)'
_computing_structure_refinement 'SHELXL-97 (Sheldrick, 1997)'
_computing_structure_solution 'SHELXS-97 (Sheldrick, 1997)'
_diffrn_ambient_temperature 298(2)
_diffrn_measured_fraction_theta_full 0.999
_diffrn_measured_fraction_theta_max 0.999
_diffrn_measurement_device_type 'Bruker SMART APEX CCD'
_diffrn_measurement_method '600 frames, delta omega = 0.3 dgr'
_diffrn_radiation_monochromator graphite
_diffrn_radiation_source 'fine-focus sealed tube'
_diffrn_radiation_type MoK\a
_diffrn_radiation_wavelength 0.71073
_diffrn_reflns_av_R_equivalents 0.0239
_diffrn_reflns_av_sigmaI/netI 0.0251
_diffrn_reflns_limit_h_max 19
_diffrn_reflns_limit_h_min -17
_diffrn_reflns_limit_k_max 14
_diffrn_reflns_limit_k_min -13
_diffrn_reflns_limit_l_max 6
_diffrn_reflns_limit_l_min -6
_diffrn_reflns_number 5861
_diffrn_reflns_theta_full 25.18
_diffrn_reflns_theta_max 25.18
_diffrn_reflns_theta_min 2.07
_diffrn_standards_decay_% 0
_diffrn_standards_interval_time 0
_diffrn_standards_number 0
_exptl_absorpt_coefficient_mu 0.265
_exptl_absorpt_correction_T_max 0.9490
_exptl_absorpt_correction_T_min 0.9038
_exptl_absorpt_correction_type multi-scan
_exptl_absorpt_process_details 'SADABS (Bruker, 2002)'
_exptl_crystal_colour colorless
_exptl_crystal_density_diffrn 1.354
_exptl_crystal_density_method 'not measured'
_exptl_crystal_description block
_exptl_crystal_F_000 488
_exptl_crystal_size_max 0.39
_exptl_crystal_size_mid 0.21
_exptl_crystal_size_min 0.20
_refine_diff_density_max 0.379
_refine_diff_density_min -0.241
_refine_diff_density_rms 0.053
_refine_ls_abs_structure_details 'Flack H D (1983), Acta Cryst. A39, 876-881'
_refine_ls_abs_structure_Flack 0.06(16)
_refine_ls_extinction_method none
_refine_ls_goodness_of_fit_ref 1.322
_refine_ls_hydrogen_treatment mixed
_refine_ls_matrix_type full
_refine_ls_number_parameters 145
_refine_ls_number_reflns 1978
_refine_ls_number_restraints 1
_refine_ls_restrained_S_all 1.322
_refine_ls_R_factor_all 0.0595
_refine_ls_R_factor_gt 0.0591
_refine_ls_shift/su_max 0.000
_refine_ls_shift/su_mean 0.000
_refine_ls_structure_factor_coef Fsqd
_refine_ls_weighting_details 'calc w=1/[\s^2^(Fo^2^)+(0.0312P)^2^+1.0715P] where P=(Fo^2^+2Fc^2^)/3'
_refine_ls_weighting_scheme calc
_refine_ls_wR_factor_gt 0.1276
_refine_ls_wR_factor_ref 0.1278
_reflns_number_gt 1965
_reflns_number_total 1978
_reflns_threshold_expression I>2\sigma(I)
_cod_data_source_file 1267-1408.cff
_cod_data_source_block mc
_cod_depositor_comments
;
The following automatic conversions were performed:
'_exptl_absorpt_correction_type' value 'Multi-scan' changed to
'multi-scan' according to
'/home/saulius/struct/CIF-dictionaries/cif_core.dic' dictionary named
'cif_core.dic' version 2.4.1 from 2010-06-29.

Automatic conversion script
Id: cif_fix_enum 1555 2011-01-17 13:19:09Z saulius 
;
_cod_original_sg_symbol_Hall P2c-2n
_cod_original_sg_symbol_H-M Pna21
_cod_database_code 8101681

loop_
_symmetry_equiv_pos_as_xyz
'x, y, z'
'-x, -y, z+1/2'
'x+1/2, -y+1/2, z'
'-x+1/2, y+1/2, z+1/2'

loop_
_atom_site_label
_atom_site_type_symbol
_atom_site_fract_x
_atom_site_fract_y
_atom_site_fract_z
_atom_site_U_iso_or_equiv
_atom_site_adp_type
_atom_site_occupancy
_atom_site_symmetry_multiplicity
_atom_site_Wyckoff_symbol
_atom_site_calc_flag
_atom_site_refinement_flags
_atom_site_disorder_assembly
_atom_site_disorder_group
S1 S 0.09785(6) 0.11027(7) 0.4039(2) 0.0425(3) Uani 1 4 a d . . .
O1 O 0.0818(2) 0.1094(2) 0.6556(6) 0.0558(9) Uani 1 4 a d . . .
O2 O 0.1316(2) 0.0140(2) 0.2968(7) 0.0649(10) Uani 1 4 a d . . .
C1 C 0.1673(2) 0.3049(3) 0.5080(9) 0.0436(10) Uani 1 4 a d . . .
H1 H 0.1355 0.3033 0.6446 0.052 Uiso 1 4 a calc R . .
C2 C 0.2197(3) 0.3900(4) 0.4703(8) 0.0542(14) Uani 1 4 a d . . .
H2 H 0.2246 0.4451 0.5833 0.065 Uiso 1 4 a calc R . .
C3 C 0.2651(3) 0.3932(4) 0.2629(10) 0.0571(13) Uani 1 4 a d . . .
H3 H 0.2997 0.4514 0.2343 0.068 Uiso 1 4 a calc R . .
C4 C 0.2589(3) 0.3102(4) 0.1004(9) 0.0601(13) Uani 1 4 a d . . .
H4 H 0.2899 0.3124 -0.0378 0.072 Uiso 1 4 a calc R . .
C5 C 0.2074(3) 0.2234(4) 0.1380(8) 0.0489(11) Uani 1 4 a d . . .
H5 H 0.2034 0.1671 0.0275 0.059 Uiso 1 4 a calc R . .
C6 C 0.1621(2) 0.2228(3) 0.3446(7) 0.0364(9) Uani 1 4 a d . . .
C7 C 0.0058(3) 0.1390(3) 0.2490(9) 0.0467(11) Uani 1 4 a d . . .
H7A H 0.0168 0.1405 0.0790 0.056 Uiso 1 4 a calc R . .
H7B H -0.0319 0.0800 0.2785 0.056 Uiso 1 4 a calc R . .
C8 C -0.0335(2) 0.2450(3) 0.3186(8) 0.0403(10) Uani 1 4 a d . . .
C9 C -0.0251(3) 0.3356(4) 0.1769(9) 0.0512(11) Uani 1 4 a d . . .
H9 H 0.0061 0.3317 0.0394 0.061 Uiso 1 4 a calc R . .
C10 C -0.0625(3) 0.4329(4) 0.2361(11) 0.0641(15) Uani 1 4 a d . . .
H10 H -0.0561 0.4938 0.1390 0.077 Uiso 1 4 a calc R . .
C11 C -0.1085(3) 0.4393(4) 0.4362(12) 0.0656(15) Uani 1 4 a d . . .
H11 H -0.1348 0.5041 0.4742 0.079 Uiso 1 4 a calc R . .
C12 C -0.1161(3) 0.3497(4) 0.5822(9) 0.0598(13) Uani 1 4 a d . . .
H12 H -0.1465 0.3546 0.7213 0.072 Uiso 1 4 a calc R . .
C13 C -0.0790(2) 0.2525(4) 0.5239(10) 0.0505(11) Uani 1 4 a d . . .
H13 H -0.0846 0.1921 0.6231 0.061 Uiso 1 4 a calc R . .

loop_
_atom_site_aniso_label
_atom_site_aniso_U_11
_atom_site_aniso_U_22
_atom_site_aniso_U_33
_atom_site_aniso_U_23
_atom_site_aniso_U_13
_atom_site_aniso_U_12
S1 0.0499(6) 0.0294(4) 0.0484(6) 0.0048(5) -0.0042(5) 0.0002(4)
O1 0.062(2) 0.0472(19) 0.058(2) 0.0188(16) -0.0042(16) -0.0095(14)
O2 0.076(2) 0.0321(15) 0.086(3) -0.0025(16) -0.007(2) 0.0077(15)
C1 0.043(2) 0.040(2) 0.048(2) -0.001(2) 0.004(2) -0.0086(18)
C2 0.052(3) 0.054(3) 0.056(4) -0.009(2) -0.007(2) -0.005(2)
C3 0.045(3) 0.049(3) 0.076(4) 0.014(3) -0.005(3) -0.006(2)
C4 0.051(3) 0.077(3) 0.052(3) 0.017(3) 0.009(2) 0.000(3)
C5 0.061(3) 0.045(2) 0.041(3) 0.000(2) 0.004(2) 0.006(2)
C6 0.033(2) 0.0368(19) 0.039(3) 0.0034(17) -0.0079(16) 0.0029(15)
C7 0.047(2) 0.037(2) 0.056(3) -0.006(2) -0.014(2) -0.0070(19)
C8 0.035(2) 0.041(2) 0.045(2) -0.0002(18) -0.0086(18) -0.0079(17)
C9 0.050(2) 0.059(3) 0.045(3) 0.009(2) 0.002(2) 0.006(2)
C10 0.067(3) 0.048(3) 0.078(4) 0.018(3) 0.001(3) 0.004(2)
C11 0.056(3) 0.057(3) 0.084(5) -0.010(3) 0.001(3) 0.013(2)
C12 0.051(3) 0.081(4) 0.047(3) -0.006(3) 0.009(2) 0.007(3)
C13 0.044(2) 0.055(3) 0.053(3) 0.010(3) 0.003(2) -0.008(2)

loop_
_atom_type_symbol
_atom_type_description
_atom_type_scat_dispersion_real
_atom_type_scat_dispersion_imag
_atom_type_scat_source
C C 0.0033 0.0016 'International Tables Vol C Tables 4.2.6.8 and 6.1.1.4'
H H 0.0000 0.0000 'International Tables Vol C Tables 4.2.6.8 and 6.1.1.4'
O O 0.0106 0.0060 'International Tables Vol C Tables 4.2.6.8 and 6.1.1.4'
S S 0.1246 0.1234 'International Tables Vol C Tables 4.2.6.8 and 6.1.1.4'

loop_
_geom_angle_atom_site_label_1
_geom_angle_atom_site_label_2
_geom_angle_atom_site_label_3
_geom_angle
_geom_angle_site_symmetry_1
_geom_angle_site_symmetry_3
_geom_angle_publ_flag
O1 S1 O2 118.4(2) . . ?
O1 S1 C6 107.52(18) . . ?
O2 S1 C6 109.0(2) . . ?
O1 S1 C7 108.7(2) . . ?
O2 S1 C7 106.9(2) . . ?
C6 S1 C7 105.57(19) . . ?
C6 C1 C2 119.8(4) . . ?
C6 C1 H1 120.1 . . ?
C2 C1 H1 120.1 . . ?
C1 C2 C3 119.7(4) . . ?
C1 C2 H2 120.2 . . ?
C3 C2 H2 120.2 . . ?
C4 C3 C2 119.7(4) . . ?
C4 C3 H3 120.1 . . ?
C2 C3 H3 120.1 . . ?
C3 C4 C5 121.2(5) . . ?
C3 C4 H4 119.4 . . ?
C5 C4 H4 119.4 . . ?
C4 C5 C6 118.0(4) . . ?
C4 C5 H5 121.0 . . ?
C6 C5 H5 121.0 . . ?
C1 C6 C5 121.7(4) . . ?
C1 C6 S1 119.1(3) . . ?
C5 C6 S1 119.2(3) . . ?
C8 C7 S1 114.4(3) . . ?
C8 C7 H7A 108.7 . . ?
S1 C7 H7A 108.7 . . ?
C8 C7 H7B 108.7 . . ?
S1 C7 H7B 108.7 . . ?
H7A C7 H7B 107.6 . . ?
C9 C8 C13 118.9(4) . . ?
C9 C8 C7 120.3(4) . . ?
C13 C8 C7 120.8(4) . . ?
C8 C9 C10 120.9(5) . . ?
C8 C9 H9 119.6 . . ?
C10 C9 H9 119.6 . . ?
C11 C10 C9 120.0(5) . . ?
C11 C10 H10 120.0 . . ?
C9 C10 H10 120.0 . . ?
C10 C11 C12 119.7(4) . . ?
C10 C11 H11 120.1 . . ?
C12 C11 H11 120.1 . . ?
C11 C12 C13 120.5(5) . . ?
C11 C12 H12 119.8 . . ?
C13 C12 H12 119.8 . . ?
C8 C13 C12 120.0(5) . . ?
C8 C13 H13 120.0 . . ?
C12 C13 H13 120.0 . . ?

loop_
_geom_bond_atom_site_label_1
_geom_bond_atom_site_label_2
_geom_bond_distance
_geom_bond_site_symmetry_2
_geom_bond_publ_flag
S1 O1 1.436(3) . ?
S1 O2 1.437(3) . ?
S1 C6 1.774(4) . ?
S1 C7 1.791(4) . ?
C1 C6 1.363(6) . ?
C1 C2 1.374(6) . ?
C1 H1 0.9300 . ?
C2 C3 1.386(7) . ?
C2 H2 0.9300 . ?
C3 C4 1.369(7) . ?
C3 H3 0.9300 . ?
C4 C5 1.380(6) . ?
C4 H4 0.9300 . ?
C5 C6 1.381(6) . ?
C5 H5 0.9300 . ?
C7 C8 1.504(6) . ?
C7 H7A 0.9700 . ?
C7 H7B 0.9700 . ?
C8 C9 1.373(6) . ?
C8 C13 1.379(6) . ?
C9 C10 1.384(7) . ?
C9 H9 0.9300 . ?
C10 C11 1.359(8) . ?
C10 H10 0.9300 . ?
C11 C12 1.376(7) . ?
C11 H11 0.9300 . ?
C12 C13 1.380(7) . ?
C12 H12 0.9300 . ?
C13 H13 0.9300 . ?

loop_
_geom_hbond_atom_site_label_D
_geom_hbond_atom_site_label_H
_geom_hbond_atom_site_label_A
_geom_hbond_distance_DH
_geom_hbond_distance_HA
_geom_hbond_distance_DA
_geom_hbond_angle_DHA
_geom_hbond_site_symmetry_A
C7 H7B O1 0.97 2.56 3.413(5) 147.0 2_554
C1 H1 O1 0.93 2.54 2.904(5) 103.8 .

loop_
_cod_related_entry_id
_cod_related_entry_database
_cod_related_entry_code
1 ChemSpider 69027
